data_4060688
loop_
_publ_author_name
' Toshiyuki Oshiki '

_publ_section_title
;
Preparation, Structural Characterization, and Reactions of Tantalum-Alkyne
Complexes
;
_journal_name_full Organometallics
_journal_year 2003
_chemical_formula_sum 'C32 H48 N2 Si2 Yb'
_chemical_formula_weight 689.94
_space_group_IT_number 82
_symmetry_cell_setting tetragonal
_symmetry_space_group_name_Hall 'I -4'
_symmetry_space_group_name_H-M 'I -4'
_cell_angle_alpha 90.00
_cell_angle_beta 90.00
_cell_angle_gamma 90.00
_cell_formula_units_Z 8
_cell_length_a 21.2358(10)
_cell_length_b 21.2358(10)
_cell_length_c 15.8385(11)
_cell_measurement_temperature 293(2)
_cell_volume 7142.5(7)
_diffrn_ambient_temperature 293(2)
_exptl_crystal_density_diffrn 1.283
_cod_depositor_comments
;
The following automatic conversions were performed:
'_symmetry_cell_setting' value 'Tetragonal' changed to 'tetragonal'
according to '/home/saulius/struct/CIF-dictionaries/cif_core.dic'
dictionary named 'cif_core.dic' version 2.4.1 from 2010-06-29.

Automatic conversion script
Id: cif_fix_enum 1527 2010-12-29 10:47:43Z saulius 
;
_cod_database_code 4060688

loop_
_symmetry_equiv_pos_as_xyz
'x, y, z'
'-x, -y, z'
'y, -x, -z'
'-y, x, -z'
'x+1/2, y+1/2, z+1/2'
'-x+1/2, -y+1/2, z+1/2'
'y+1/2, -x+1/2, -z+1/2'
'-y+1/2, x+1/2, -z+1/2'

loop_
_atom_site_label
_atom_site_type_symbol
_atom_site_fract_x
_atom_site_fract_y
_atom_site_fract_z
_atom_site_U_iso_or_equiv
_atom_site_adp_type
_atom_site_occupancy
_atom_site_symmetry_multiplicity
_atom_site_calc_flag
_atom_site_refinement_flags
_atom_site_disorder_assembly
_atom_site_disorder_group
Yb Yb 0.30644(2) 0.67175(2) 0.17928(3) 0.05134(15) Uani 1 1 d . . .
Si1 Si 0.1377(2) 0.5853(2) 0.0788(3) 0.0832(12) Uani 1 1 d . . .
Si2 Si 0.43998(17) 0.6547(2) 0.3825(3) 0.0731(11) Uani 1 1 d . . .
N1 N 0.4092(7) 0.7022(7) 0.0931(9) 0.094(4) Uani 1 1 d . . .
N2 N 0.2476(7) 0.7766(6) 0.1356(8) 0.082(4) Uani 1 1 d . . .
C1 C 0.1093(11) 0.6316(10) -0.0138(15) 0.159(10) Uani 1 1 d . . .
H1A H 0.1210 0.6750 -0.0070 0.238 Uiso 1 1 calc R . .
H1B H 0.0643 0.6284 -0.0176 0.238 Uiso 1 1 calc R . .
H1C H 0.1280 0.6153 -0.0645 0.238 Uiso 1 1 calc R . .
C2 C 0.1129(9) 0.5015(8) 0.0620(16) 0.132(8) Uani 1 1 d . . .
H2A H 0.1262 0.4764 0.1092 0.199 Uiso 1 1 calc R . .
H2B H 0.1319 0.4856 0.0113 0.199 Uiso 1 1 calc R . .
H2C H 0.0679 0.4995 0.0570 0.199 Uiso 1 1 calc R . .
C3 C 0.0909(8) 0.6107(11) 0.1726(17) 0.157(9) Uani 1 1 d . . .
H3A H 0.1004 0.6538 0.1855 0.236 Uiso 1 1 calc R . .
H3B H 0.1014 0.5846 0.2201 0.236 Uiso 1 1 calc R . .
H3C H 0.0468 0.6067 0.1604 0.236 Uiso 1 1 calc R . .
C4 C 0.2234(6) 0.5892(6) 0.0914(9) 0.065(3) Uani 1 1 d . . .
C5 C 0.2619(6) 0.5486(6) 0.1417(8) 0.060(3) Uani 1 1 d . . .
C6 C 0.2453(8) 0.5053(6) 0.2080(8) 0.080(4) Uani 1 1 d . . .
H6A H 0.2276 0.5295 0.2542 0.095 Uiso 1 1 calc R . .
H6B H 0.2124 0.4779 0.1870 0.095 Uiso 1 1 calc R . .
C7 C 0.2923(12) 0.4684(6) 0.2398(13) 0.124(8) Uani 1 1 d . . .
H7A H 0.2829 0.4394 0.2820 0.149 Uiso 1 1 calc R . .
C8 C 0.3560(12) 0.4733(11) 0.210(2) 0.155(14) Uani 1 1 d . . .
H8A H 0.3875 0.4477 0.2318 0.186 Uiso 1 1 calc R . .
C9 C 0.3684(9) 0.5144(10) 0.1514(16) 0.116(9) Uani 1 1 d . . .
H9A H 0.4102 0.5177 0.1343 0.139 Uiso 1 1 calc R . .
C10 C 0.3258(7) 0.5536(8) 0.1123(11) 0.076(5) Uani 1 1 d . . .
C11 C 0.3263(8) 0.5955(9) 0.0436(11) 0.097(6) Uani 1 1 d D . .
C12 C 0.2650(8) 0.6161(9) 0.0322(9) 0.088(5) Uani 1 1 d . . .
H12A H 0.2510 0.6400 -0.0174 0.106 Uiso 1 1 calc R . .
C13 C 0.3829(12) 0.6190(15) -0.0056(15) 0.192(16) Uani 1 1 d D . .
H13A H 0.4082 0.5926 -0.0380 0.231 Uiso 1 1 calc R . .
C14 C 0.3955(11) 0.6924(15) 0.0025(12) 0.22(2) Uani 1 1 d D . .
H14A H 0.4310 0.7050 -0.0321 0.260 Uiso 1 1 calc R . .
H14B H 0.3587 0.7163 -0.0145 0.260 Uiso 1 1 calc R . .
C15 C 0.4333(16) 0.7665(17) 0.1138(19) 0.27(2) Uani 1 1 d . . .
H15A H 0.4706 0.7748 0.0815 0.401 Uiso 1 1 calc R . .
H15B H 0.4429 0.7688 0.1729 0.401 Uiso 1 1 calc R . .
H15C H 0.4017 0.7972 0.1002 0.401 Uiso 1 1 calc R . .
C16 C 0.4563(12) 0.6617(17) 0.118(2) 0.25(2) Uani 1 1 d . . .
H16A H 0.4944 0.6718 0.0876 0.379 Uiso 1 1 calc R . .
H16B H 0.4442 0.6192 0.1049 0.379 Uiso 1 1 calc R . .
H16C H 0.4634 0.6659 0.1772 0.379 Uiso 1 1 calc R . .
C21 C 0.4349(8) 0.6364(10) 0.4968(9) 0.106(6) Uani 1 1 d . . .
H21A H 0.4063 0.6020 0.5053 0.158 Uiso 1 1 calc R . .
H21B H 0.4200 0.6728 0.5267 0.158 Uiso 1 1 calc R . .
H21C H 0.4759 0.6251 0.5175 0.158 Uiso 1 1 calc R . .
C22 C 0.4969(7) 0.7203(10) 0.3706(12) 0.120(7) Uani 1 1 d . . .
H22A H 0.4805 0.7573 0.3976 0.180 Uiso 1 1 calc R . .
H22B H 0.5035 0.7287 0.3117 0.180 Uiso 1 1 calc R . .
H22C H 0.5362 0.7089 0.3963 0.180 Uiso 1 1 calc R . .
C23 C 0.4707(8) 0.5819(8) 0.3326(12) 0.121(7) Uani 1 1 d . . .
H23A H 0.4410 0.5483 0.3406 0.182 Uiso 1 1 calc R . .
H23B H 0.5101 0.5707 0.3581 0.182 Uiso 1 1 calc R . .
H23C H 0.4767 0.5890 0.2733 0.182 Uiso 1 1 calc R . .
C24 C 0.3637(6) 0.6786(5) 0.3398(7) 0.058(3) Uani 1 1 d . . .
C25 C 0.3026(6) 0.6468(5) 0.3546(6) 0.047(3) Uani 1 1 d . . .
C26 C 0.2888(6) 0.5867(6) 0.3863(7) 0.056(3) Uani 1 1 d . . .
H26A H 0.3211 0.5580 0.3958 0.067 Uiso 1 1 calc R . .
C27 C 0.2301(8) 0.5709(7) 0.4025(9) 0.078(4) Uani 1 1 d . . .
H27A H 0.2219 0.5315 0.4259 0.093 Uiso 1 1 calc R . .
C28 C 0.1803(7) 0.6108(9) 0.3859(9) 0.080(4) Uani 1 1 d . . .
H28A H 0.1394 0.5975 0.3967 0.096 Uiso 1 1 calc R . .
C29 C 0.1903(6) 0.6691(8) 0.3541(8) 0.075(4) Uani 1 1 d . . .
H29A H 0.1566 0.6960 0.3439 0.089 Uiso 1 1 calc R . .
C30 C 0.2535(5) 0.6889(6) 0.3363(7) 0.054(3) Uani 1 1 d . . .
C31 C 0.2791(6) 0.7478(5) 0.3132(9) 0.065(3) Uani 1 1 d . . .
C32 C 0.3448(6) 0.7401(5) 0.3153(9) 0.061(3) Uani 1 1 d . . .
H32A H 0.3742 0.7755 0.3109 0.073 Uiso 1 1 calc R . .
C33 C 0.2442(9) 0.8055(8) 0.2890(10) 0.093(5) Uani 1 1 d D . .
H33A H 0.2520 0.8381 0.3306 0.112 Uiso 1 1 calc R . .
H33B H 0.1994 0.7966 0.2891 0.112 Uiso 1 1 calc R . .
C34 C 0.2633(18) 0.8302(11) 0.2012(18) 0.37(4) Uani 1 1 d D . .
H34A H 0.3079 0.8399 0.2000 0.444 Uiso 1 1 calc R . .
H34B H 0.2400 0.8681 0.1877 0.444 Uiso 1 1 calc R . .
C36 C 0.2420(17) 0.7890(17) 0.0528(13) 0.28(2) Uani 1 1 d . . .
H36A H 0.2208 0.8285 0.0453 0.420 Uiso 1 1 calc R . .
H36B H 0.2181 0.7561 0.0262 0.420 Uiso 1 1 calc R . .
H36C H 0.2831 0.7911 0.0277 0.420 Uiso 1 1 calc R . .
C35 C 0.1843(13) 0.7648(14) 0.162(2) 0.28(3) Uani 1 1 d D . .
H35A H 0.1584 0.8005 0.1485 0.427 Uiso 1 1 calc R . .
H35B H 0.1835 0.7578 0.2219 0.427 Uiso 1 1 calc R . .
H35C H 0.1684 0.7282 0.1336 0.427 Uiso 1 1 calc R . .

loop_
_atom_site_aniso_label
_atom_site_aniso_U_11
_atom_site_aniso_U_22
_atom_site_aniso_U_33
_atom_site_aniso_U_23
_atom_site_aniso_U_13
_atom_site_aniso_U_12
Yb 0.0612(3) 0.0502(3) 0.0425(2) 0.0002(3) 0.0074(3) 0.0008(3)
Si1 0.080(3) 0.083(3) 0.087(3) -0.004(2) -0.015(2) -0.002(2)
Si2 0.051(2) 0.093(3) 0.075(3) -0.010(2) -0.0073(19) 0.0067(19)
N1 0.092(10) 0.098(10) 0.093(10) -0.016(8) 0.035(8) -0.038(8)
N2 0.102(10) 0.070(8) 0.076(8) 0.024(7) -0.010(7) 0.013(7)
C1 0.18(2) 0.136(18) 0.16(2) 0.049(16) -0.098(18) -0.046(16)
C2 0.099(14) 0.097(13) 0.20(2) -0.038(14) 0.002(15) -0.002(11)
C3 0.075(11) 0.24(2) 0.16(2) -0.08(2) 0.012(14) 0.038(13)
C4 0.061(8) 0.065(8) 0.067(9) 0.005(7) 0.019(7) -0.005(6)
C5 0.065(8) 0.060(8) 0.056(8) -0.018(6) -0.003(6) 0.000(7)
C6 0.132(13) 0.045(7) 0.062(9) -0.013(6) -0.013(8) -0.012(8)
C7 0.19(2) 0.028(7) 0.153(18) 0.001(9) -0.097(17) 0.008(10)
C8 0.117(18) 0.096(15) 0.25(3) -0.088(18) -0.12(2) 0.069(15)
C9 0.091(13) 0.088(13) 0.17(2) -0.083(14) -0.017(14) 0.038(12)
C10 0.067(10) 0.082(11) 0.079(11) -0.057(9) 0.000(8) 0.011(8)
C11 0.099(14) 0.133(16) 0.059(10) -0.044(11) 0.033(10) -0.040(12)
C12 0.094(12) 0.127(14) 0.044(8) -0.016(9) 0.003(8) -0.026(10)
C13 0.18(2) 0.26(3) 0.14(2) -0.12(2) 0.099(18) -0.11(2)
C14 0.100(16) 0.51(6) 0.043(11) 0.03(2) 0.023(11) 0.08(3)
C15 0.27(4) 0.34(5) 0.19(3) -0.08(3) 0.10(3) -0.23(4)
C16 0.102(18) 0.29(4) 0.36(5) 0.19(4) 0.10(2) 0.06(2)
C21 0.086(11) 0.153(16) 0.077(11) 0.013(11) -0.039(9) 0.011(11)
C22 0.066(10) 0.176(19) 0.117(15) -0.002(13) 0.003(10) -0.036(11)
C23 0.134(14) 0.122(13) 0.107(14) -0.036(12) -0.059(13) 0.048(12)
C24 0.075(8) 0.048(7) 0.051(9) -0.011(6) -0.011(6) 0.015(6)
C25 0.046(6) 0.065(7) 0.031(5) -0.009(5) 0.000(5) 0.006(6)
C26 0.072(9) 0.046(7) 0.049(7) 0.002(6) -0.008(7) -0.001(6)
C27 0.081(11) 0.090(11) 0.063(9) 0.007(8) 0.002(8) -0.015(9)
C28 0.064(9) 0.119(14) 0.056(9) 0.014(9) 0.007(7) -0.013(9)
C29 0.044(7) 0.122(13) 0.058(8) 0.000(8) -0.001(6) 0.018(8)
C30 0.053(7) 0.076(8) 0.033(7) 0.000(6) 0.004(5) 0.022(6)
C31 0.086(9) 0.054(7) 0.053(8) 0.003(7) -0.001(8) 0.017(6)
C32 0.072(8) 0.056(7) 0.054(7) -0.020(7) -0.006(8) -0.010(6)
C33 0.129(14) 0.073(10) 0.079(11) 0.008(8) 0.001(9) 0.049(10)
C34 0.50(7) 0.051(13) 0.56(9) 0.02(3) -0.25(7) 0.03(3)
C36 0.41(5) 0.37(4) 0.064(13) 0.11(2) 0.08(2) 0.29(4)
C35 0.27(4) 0.32(4) 0.26(4) 0.21(4) 0.14(3) 0.24(4)

loop_
_geom_bond_atom_site_label_1
_geom_bond_atom_site_label_2
_geom_bond_distance
_geom_bond_site_symmetry_2
_geom_bond_publ_flag
Yb N2 2.645(11) . ?
Yb N1 2.655(12) . ?
Yb C32 2.722(12) . ?
Yb C11 2.724(14) . ?
Yb C31 2.729(14) . ?
Yb C30 2.754(11) . ?
Yb C10 2.755(13) . ?
Yb C12 2.756(14) . ?
Yb C24 2.823(12) . ?
Yb C25 2.828(10) . ?
Yb C5 2.845(13) . ?
Yb C4 2.849(13) . ?
Si1 C4 1.833(14) . ?
Si1 C1 1.866(19) . ?
Si1 C3 1.87(2) . ?
Si1 C2 1.875(17) . ?
Si2 C24 1.827(12) . ?
Si2 C21 1.853(15) . ?
Si2 C23 1.854(16) . ?
Si2 C22 1.856(17) . ?
N1 C16 1.37(3) . ?
N1 C14 1.48(2) . ?
N1 C15 1.49(3) . ?
N2 C36 1.34(2) . ?
N2 C35 1.43(3) . ?
N2 C34 1.58(3) . ?
C4 C12 1.410(19) . ?
C4 C5 1.432(18) . ?
C5 C10 1.437(19) . ?
C5 C6 1.439(18) . ?
C6 C7 1.37(2) . ?
C7 C8 1.44(3) . ?
C8 C9 1.30(3) . ?
C9 C10 1.38(3) . ?
C10 C11 1.40(2) . ?
C11 C12 1.39(2) . ?
C11 C13 1.518(16) . ?
C13 C14 1.586(19) . ?
C24 C32 1.421(16) . ?
C24 C25 1.481(17) . ?
C25 C26 1.403(16) . ?
C25 C30 1.403(15) . ?
C26 C27 1.316(18) . ?
C27 C28 1.38(2) . ?
C28 C29 1.35(2) . ?
C29 C30 1.435(17) . ?
C30 C31 1.413(17) . ?
C31 C32 1.405(16) . ?
C31 C33 1.482(18) . ?
C33 C34 1.54(2) . ?
